data_7228312
loop_
_publ_author_name
'Luo, Yang-Hui'
'Wang, Jin-Wen'
'Li, Yao-Jia'
'Chen, Chen'
'An, Pei-Jing'
'Wang, Senlin'
'You, Chao-Qun'
'Sun, Baiwang'

_publ_section_title
;
 Selective separation of aqueous sulfate anions via crystallization of
 sulfate-water clusters
;
_journal_name_full CrystEngComm
_journal_paper_doi 10.1039/C7CE00693D
_journal_year 2017
_chemical_formula_sum 'C9 H10 Cl N4 O5 S'
_chemical_formula_weight 321.72
_chemical_name_systematic
; 
 ? 
;
_space_group_IT_number 2
_symmetry_cell_setting triclinic
_symmetry_space_group_name_Hall '-P 1'
_symmetry_space_group_name_H-M 'P -1'
_atom_sites_solution_hydrogens geom
_atom_sites_solution_primary direct
_atom_sites_solution_secondary difmap
_audit_creation_method SHELXL-97
_audit_update_record
;
2017-01-19 deposited with the CCDC.
2017-05-25 downloaded from the CCDC.
;
_cell_angle_alpha 96.01(3)
_cell_angle_beta 106.05(3)
_cell_angle_gamma 102.06(3)
_cell_formula_units_Z 2
_cell_length_a 6.9000(14)
_cell_length_b 9.831(2)
_cell_length_c 10.739(2)
_cell_measurement_reflns_used 25
_cell_measurement_temperature 293(2)
_cell_measurement_theta_max 12
_cell_measurement_theta_min 9
_cell_volume 674.3(3)
_computing_structure_refinement 'SHELXL-97 (Sheldrick, 1997)'
_computing_structure_solution 'SHELXS-97 (Sheldrick, 1990)'
_diffrn_ambient_temperature 293(2)
_diffrn_measured_fraction_theta_full 0.998
_diffrn_measured_fraction_theta_max 0.998
_diffrn_measurement_device_type ;Nonius
_diffrn_measurement_method \w/2\q
_diffrn_radiation_monochromator graphite
_diffrn_radiation_source 'fine-focus sealed tube'
_diffrn_radiation_type MoK\a
_diffrn_radiation_wavelength 0.71073
_diffrn_reflns_av_R_equivalents 0.0381
_diffrn_reflns_av_sigmaI/netI 0.0728
_diffrn_reflns_limit_h_max 8
_diffrn_reflns_limit_h_min 0
_diffrn_reflns_limit_k_max 11
_diffrn_reflns_limit_k_min -11
_diffrn_reflns_limit_l_max 12
_diffrn_reflns_limit_l_min -12
_diffrn_reflns_number 2702
_diffrn_reflns_theta_full 25.39
_diffrn_reflns_theta_max 25.39
_diffrn_reflns_theta_min 2.00
_diffrn_standards_decay_% 1
_diffrn_standards_interval_count 200
_diffrn_standards_interval_time 2h
_diffrn_standards_number 3
_exptl_absorpt_coefficient_mu 0.463
_exptl_absorpt_correction_T_max 0.9552
_exptl_absorpt_correction_T_min 0.9131
_exptl_absorpt_correction_type psi-scan
_exptl_crystal_density_diffrn 1.585
_exptl_crystal_density_method 'not measured'
_exptl_crystal_F_000 330
_exptl_crystal_size_max 0.20
_exptl_crystal_size_mid 0.10
_exptl_crystal_size_min 0.10
_refine_diff_density_max 0.539
_refine_diff_density_min -0.554
_refine_diff_density_rms 0.093
_refine_ls_extinction_method none
_refine_ls_goodness_of_fit_ref 1.002
_refine_ls_hydrogen_treatment constr
_refine_ls_matrix_type full
_refine_ls_number_parameters 181
_refine_ls_number_reflns 2477
_refine_ls_number_restraints 0
_refine_ls_restrained_S_all 1.002
_refine_ls_R_factor_all 0.1113
_refine_ls_R_factor_gt 0.0746
_refine_ls_shift/su_max 0.000
_refine_ls_shift/su_mean 0.000
_refine_ls_structure_factor_coef Fsqd
_refine_ls_weighting_details 'calc w=1/[\s^2^(Fo^2^)+(0.1000P)^2^+0.2000P] where P=(Fo^2^+2Fc^2^)/3'
_refine_ls_weighting_scheme calc
_refine_ls_wR_factor_gt 0.1681
_refine_ls_wR_factor_ref 0.1884
_reflns_number_gt 1629
_reflns_number_total 2477
_reflns_threshold_expression >2sigma(I)
_cod_data_source_file c7ce00693d2.cif
_cod_data_source_block x
_cod_depositor_comments
;
The following automatic conversions were performed:

'_symmetry_cell_setting' value 'Triclinic' changed to 'triclinic'
according to
/home/data/users/saulius/crontab/automatic-downloads/rss-feeds/RSC/lib/dictionaries/cif_core.dic
dictionary named 'cif_core.dic' version 2.4.2 from 2011-04-26.

Automatic conversion script
Id: cif_fix_values 4973 2017-02-22 13:04:09Z antanas 
;
_cod_original_cell_volume 674.3(2)
_cod_original_sg_symbol_H-M P-1
_cod_database_code 7228312

loop_
_symmetry_equiv_pos_as_xyz
'x, y, z'
'-x, -y, -z'

loop_
_atom_site_label
_atom_site_type_symbol
_atom_site_fract_x
_atom_site_fract_y
_atom_site_fract_z
_atom_site_U_iso_or_equiv
_atom_site_adp_type
_atom_site_occupancy
_atom_site_symmetry_multiplicity
_atom_site_calc_flag
_atom_site_refinement_flags
Cl Cl 0.9537(3) 1.26781(19) 1.51597(13) 0.0793(6) Uani 1 1 d .
N1 N 0.5840(7) 0.7529(4) 0.5853(4) 0.0455(10) Uani 1 1 d .
C1 C 0.6272(8) 0.7579(5) 0.7115(5) 0.0455(12) Uani 1 1 d .
H1B H 0.6303 0.6819 0.7562 0.055 Uiso 1 1 calc R
C2 C 0.6470(9) 0.9690(5) 0.6633(4) 0.0477(13) Uani 1 1 d .
H2A H 0.6685 1.0667 0.6734 0.057 Uiso 1 1 calc R
N2 N 0.5946(7) 0.8842(4) 0.5515(4) 0.0495(11) Uani 1 1 d .
C3 C 0.7436(8) 1.0608(5) 0.9436(4) 0.0401(11) Uani 1 1 d .
H3A H 0.7296 1.1247 0.8857 0.048 Uiso 1 1 calc R
N3 N 0.6660(6) 0.8928(3) 0.7642(3) 0.0354(9) Uani 1 1 d .
N4 N 0.7169(6) 0.9315(4) 0.9006(3) 0.0397(10) Uani 1 1 d .
C4 C 0.7968(7) 1.1096(4) 1.0858(4) 0.0356(10) Uani 1 1 d .
C5 C 0.8355(9) 1.2520(5) 1.1317(5) 0.0507(14) Uani 1 1 d .
H5A H 0.8293 1.3148 1.0725 0.061 Uiso 1 1 calc R
C6 C 0.8834(9) 1.3027(6) 1.2645(5) 0.0575(15) Uani 1 1 d .
H6A H 0.9099 1.3987 1.2956 0.069 Uiso 1 1 calc R
C7 C 0.8905(8) 1.2080(6) 1.3486(5) 0.0491(13) Uani 1 1 d .
C8 C 0.8494(9) 1.0651(6) 1.3068(5) 0.0514(13) Uani 1 1 d .
H8A H 0.8537 1.0029 1.3665 0.062 Uiso 1 1 calc R
C9 C 0.8012(8) 1.0156(5) 1.1727(5) 0.0442(12) Uani 1 1 d .
H9A H 0.7719 0.9192 1.1418 0.053 Uiso 1 1 calc R
S S 0.3709(2) 0.60567(11) 0.23876(10) 0.0348(3) Uani 1 1 d .
O1 O 0.5483(6) 0.7115(3) 0.2137(4) 0.0624(11) Uani 1 1 d .
O2 O 0.2974(6) 0.4876(3) 0.1333(3) 0.0531(10) Uani 1 1 d .
O3 O 0.2238(6) 0.6882(4) 0.2423(3) 0.0513(9) Uani 1 1 d .
O4 O 0.4508(6) 0.5603(3) 0.3625(3) 0.0575(11) Uani 1 1 d .
H4A H 0.5783 0.5927 0.4071 0.069 Uiso 1 1 d R
OW O 0.8015(6) 0.6065(5) 0.1287(4) 0.0834(14) Uani 1 1 d .
HWD H 0.7995 0.6095 0.2077 0.100 Uiso 1 1 d R
HWA H 0.8780 0.6847 0.1245 0.100 Uiso 1 1 d R

loop_
_atom_site_aniso_label
_atom_site_aniso_U_11
_atom_site_aniso_U_22
_atom_site_aniso_U_33
_atom_site_aniso_U_23
_atom_site_aniso_U_13
_atom_site_aniso_U_12
Cl 0.1039(14) 0.0972(12) 0.0351(7) -0.0049(7) 0.0276(8) 0.0211(11)
N1 0.058(3) 0.037(2) 0.040(2) 0.0054(18) 0.009(2) 0.019(2)
C1 0.058(3) 0.034(2) 0.045(3) 0.009(2) 0.014(3) 0.014(2)
C2 0.075(4) 0.030(2) 0.036(2) 0.0002(19) 0.014(3) 0.016(3)
N2 0.077(3) 0.038(2) 0.031(2) 0.0027(17) 0.009(2) 0.020(2)
C3 0.055(3) 0.037(2) 0.032(2) 0.0124(19) 0.017(2) 0.011(2)
N3 0.049(3) 0.0288(18) 0.0263(18) 0.0017(14) 0.0061(17) 0.0131(18)
N4 0.055(3) 0.033(2) 0.0299(19) 0.0016(16) 0.0131(18) 0.0093(19)
C4 0.040(3) 0.036(2) 0.029(2) -0.0009(18) 0.013(2) 0.004(2)
C5 0.078(4) 0.037(3) 0.040(3) 0.008(2) 0.022(3) 0.016(3)
C6 0.074(4) 0.048(3) 0.049(3) -0.006(2) 0.025(3) 0.009(3)
C7 0.048(3) 0.062(3) 0.033(2) -0.004(2) 0.018(2) 0.005(3)
C8 0.070(4) 0.058(3) 0.031(2) 0.008(2) 0.021(3) 0.019(3)
C9 0.054(3) 0.041(2) 0.038(2) 0.005(2) 0.019(2) 0.007(2)
S 0.0492(7) 0.0267(5) 0.0298(6) 0.0029(4) 0.0153(5) 0.0091(5)
O1 0.072(3) 0.0342(18) 0.090(3) 0.0165(18) 0.043(2) 0.0040(18)
O2 0.085(3) 0.0365(18) 0.0318(18) -0.0021(14) 0.0160(18) 0.0082(19)
O3 0.054(2) 0.0470(19) 0.061(2) 0.0131(16) 0.0235(18) 0.0191(18)
O4 0.087(3) 0.0406(18) 0.0354(18) 0.0033(15) 0.0029(19) 0.019(2)
OW 0.066(3) 0.138(4) 0.044(2) -0.005(2) 0.024(2) 0.022(3)

loop_
_atom_type_symbol
_atom_type_description
_atom_type_scat_dispersion_real
_atom_type_scat_dispersion_imag
_atom_type_scat_source
C C 0.0033 0.0016 'International Tables Vol C Tables 4.2.6.8 and 6.1.1.4'
H H 0.0000 0.0000 'International Tables Vol C Tables 4.2.6.8 and 6.1.1.4'
N N 0.0061 0.0033 'International Tables Vol C Tables 4.2.6.8 and 6.1.1.4'
O O 0.0106 0.0060 'International Tables Vol C Tables 4.2.6.8 and 6.1.1.4'
S S 0.1246 0.1234 'International Tables Vol C Tables 4.2.6.8 and 6.1.1.4'
Cl Cl 0.1484 0.1585 'International Tables Vol C Tables 4.2.6.8 and 6.1.1.4'

loop_
_geom_angle_atom_site_label_1
_geom_angle_atom_site_label_2
_geom_angle_atom_site_label_3
_geom_angle
C1 N1 N2 112.1(4)
N1 C1 N3 106.4(4)
N1 C1 H1B 126.8
N3 C1 H1B 126.8
N2 C2 N3 109.8(4)
N2 C2 H2A 125.1
N3 C2 H2A 125.1
C2 N2 N1 104.2(4)
N4 C3 C4 119.5(4)
N4 C3 H3A 120.2
C4 C3 H3A 120.2
C1 N3 C2 107.5(4)
C1 N3 N4 119.6(4)
C2 N3 N4 132.9(3)
C3 N4 N3 116.3(4)
C5 C4 C9 119.9(4)
C5 C4 C3 118.8(4)
C9 C4 C3 121.3(4)
C4 C5 C6 120.9(5)
C4 C5 H5A 119.6
C6 C5 H5A 119.6
C7 C6 C5 118.2(5)
C7 C6 H6A 120.9
C5 C6 H6A 120.9
C6 C7 C8 122.8(5)
C6 C7 Cl 119.5(4)
C8 C7 Cl 117.7(4)
C7 C8 C9 118.4(5)
C7 C8 H8A 120.8
C9 C8 H8A 120.8
C4 C9 C8 119.9(5)
C4 C9 H9A 120.1
C8 C9 H9A 120.1
O2 S O3 114.3(2)
O2 S O4 110.15(19)
O3 S O4 112.8(2)
O2 S O1 108.0(2)
O3 S O1 102.2(2)
O4 S O1 108.9(2)
S O4 H4A 119.5
HWD OW HWA 107.3

loop_
_geom_bond_atom_site_label_1
_geom_bond_atom_site_label_2
_geom_bond_distance
Cl C7 1.733(5)
N1 C1 1.298(6)
N1 N2 1.370(5)
C1 N3 1.327(6)
C1 H1B 0.9300
C2 N2 1.301(6)
C2 N3 1.372(5)
C2 H2A 0.9300
C3 N4 1.264(6)
C3 C4 1.470(6)
C3 H3A 0.9300
N3 N4 1.400(5)
C4 C5 1.378(6)
C4 C9 1.379(6)
C5 C6 1.384(7)
C5 H5A 0.9300
C6 C7 1.362(7)
C6 H6A 0.9300
C7 C8 1.374(7)
C8 C9 1.394(6)
C8 H8A 0.9300
C9 H9A 0.9300
S O2 1.432(3)
S O3 1.432(4)
S O4 1.446(3)
S O1 1.537(4)
O4 H4A 0.8500
OW HWD 0.8500
OW HWA 0.8500

loop_
_geom_torsion_atom_site_label_1
_geom_torsion_atom_site_label_2
_geom_torsion_atom_site_label_3
_geom_torsion_atom_site_label_4
_geom_torsion
N2 N1 C1 N3 0.4(6)
N3 C2 N2 N1 -0.8(6)
C1 N1 N2 C2 0.2(6)
N1 C1 N3 C2 -0.9(6)
N1 C1 N3 N4 179.7(4)
N2 C2 N3 C1 1.1(6)
N2 C2 N3 N4 -179.6(5)
C4 C3 N4 N3 179.8(4)
C1 N3 N4 C3 -177.2(5)
C2 N3 N4 C3 3.5(8)
N4 C3 C4 C5 176.8(5)
N4 C3 C4 C9 -5.5(8)
C9 C4 C5 C6 1.4(9)
C3 C4 C5 C6 179.1(5)
C4 C5 C6 C7 -0.2(9)
C5 C6 C7 C8 -1.0(9)
C5 C6 C7 Cl 179.1(4)
C6 C7 C8 C9 0.9(9)
Cl C7 C8 C9 -179.2(4)
C5 C4 C9 C8 -1.5(8)
C3 C4 C9 C8 -179.1(5)
C7 C8 C9 C4 0.4(8)
